data_7060214
loop_
_publ_author_name
'Verma, Abhineet'
'Hossain, S. K. Saddam'
'Sunkari, Sailaja S.'
'Reibenspies, Joseph'
'Saha, Satyen'

_publ_section_title
;
 Ligand influence versus electronic configuration of d-metal ion in
 determining the fate of NIR emission from LnIII ions: a case study with
 CuII, NiII and ZnII complexes
;
_journal_issue 5
_journal_name_full 'New Journal of Chemistry'
_journal_page_first 2696
_journal_page_last 2709
_journal_paper_doi 10.1039/D0NJ04020G
_journal_volume 45
_journal_year 2021
_chemical_formula_moiety 'C20 H22 Cu Er N5 O13'
_chemical_formula_sum 'C20 H22 Cu Er N5 O13'
_chemical_formula_weight 771.22
_space_group_crystal_system monoclinic
_space_group_IT_number 14
_space_group_name_Hall '-P 2yn'
_space_group_name_H-M_alt 'P 1 21/n 1'
_atom_sites_solution_hydrogens geom
_atom_sites_solution_primary dual
_audit_block_doi 10.5517/ccdc.csd.cc21h3sg
_audit_creation_date 2018-08-30
_audit_creation_method
;
Olex2 1.2
(compiled 2018.05.29 svn.r3508 for OlexSys, GUI svn.r5506)
;
_audit_update_record
;
2019-01-16 deposited with the CCDC.	2020-12-28 downloaded from the CCDC.
;
_cell_angle_alpha 90
_cell_angle_beta 100.5830(10)
_cell_angle_gamma 90
_cell_formula_units_Z 4
_cell_length_a 11.7498(3)
_cell_length_b 14.6319(4)
_cell_length_c 14.6998(4)
_cell_measurement_reflns_used 9374
_cell_measurement_temperature 100
_cell_measurement_theta_max 27.59
_cell_measurement_theta_min 2.474
_cell_volume 2484.23(12)
_computing_cell_refinement 'SAINT V8.38A (?, 2016)'
_computing_data_reduction 'SAINT V8.38A (?, 2016)'
_computing_molecular_graphics 'Olex2 (Dolomanov et al., 2009)'
_computing_publication_material 'Olex2 (Dolomanov et al., 2009)'
_computing_structure_refinement 'ShelXL (Sheldrick, 2015)'
_computing_structure_solution 'ShelXT (Sheldrick, 2015)'
_diffrn_ambient_temperature 100.0
_diffrn_detector 'Bruker CCD area detector'
_diffrn_detector_area_resol_mean 7.9
_diffrn_detector_type 'CCD area detector'
_diffrn_measured_fraction_theta_full 1.000
_diffrn_measured_fraction_theta_max 0.999
_diffrn_measurement_device 'three-circle diffractometer'
_diffrn_measurement_device_type 'Bruker APEX-II CCD'
_diffrn_measurement_method '\f and \w scans'
_diffrn_radiation_monochromator graphite
_diffrn_radiation_probe x-ray
_diffrn_radiation_type MoK\a
_diffrn_radiation_wavelength 0.71073
_diffrn_reflns_av_R_equivalents 0.0380
_diffrn_reflns_av_unetI/netI 0.0165
_diffrn_reflns_Laue_measured_fraction_full 1.000
_diffrn_reflns_Laue_measured_fraction_max 0.999
_diffrn_reflns_limit_h_max 15
_diffrn_reflns_limit_h_min -15
_diffrn_reflns_limit_k_max 19
_diffrn_reflns_limit_k_min -19
_diffrn_reflns_limit_l_max 19
_diffrn_reflns_limit_l_min -19
_diffrn_reflns_number 86300
_diffrn_reflns_point_group_measured_fraction_full 1.000
_diffrn_reflns_point_group_measured_fraction_max 0.999
_diffrn_reflns_theta_full 25.242
_diffrn_reflns_theta_max 27.610
_diffrn_reflns_theta_min 1.981
_diffrn_source 'sealed X-ray tube'
_diffrn_source_target Mo
_diffrn_source_type 'sealed X-ray tube'
_diffrn_standards_number 0
_exptl_absorpt_coefficient_mu 4.290
_exptl_absorpt_correction_T_max 0.7456
_exptl_absorpt_correction_T_min 0.6099
_exptl_absorpt_correction_type multi-scan
_exptl_absorpt_process_details
'SADABS-2016/2 (Bruker,2016/2) was used for absorption correction. wR2(int) was 0.0783 before and 0.0481 after correction. The Ratio of minimum to maximum transmission is 0.8180. The \l/2 correction factor is Not present.'
_exptl_crystal_colour orange
_exptl_crystal_colour_primary orange
_exptl_crystal_density_diffrn 2.062
_exptl_crystal_description plate
_exptl_crystal_F_000 1512
_exptl_crystal_size_max 0.22
_exptl_crystal_size_mid 0.17
_exptl_crystal_size_min 0.071
_refine_diff_density_max 0.499
_refine_diff_density_min -0.643
_refine_diff_density_rms 0.089
_refine_ls_extinction_method none
_refine_ls_goodness_of_fit_ref 1.066
_refine_ls_hydrogen_treatment constr
_refine_ls_matrix_type full
_refine_ls_number_parameters 400
_refine_ls_number_reflns 5766
_refine_ls_number_restraints 126
_refine_ls_restrained_S_all 1.062
_refine_ls_R_factor_all 0.0257
_refine_ls_R_factor_gt 0.0194
_refine_ls_shift/su_max 0.001
_refine_ls_shift/su_mean 0.000
_refine_ls_structure_factor_coef Fsqd
_refine_ls_weighting_details 'w=1/[\s^2^(Fo^2^)+(0.0140P)^2^+4.3943P] where P=(Fo^2^+2Fc^2^)/3'
_refine_ls_weighting_scheme calc
_refine_ls_wR_factor_gt 0.0412
_refine_ls_wR_factor_ref 0.0436
_reflns_Friedel_coverage 0.000
_reflns_number_gt 5027
_reflns_number_total 5766
_reflns_threshold_expression 'I > 2\s(I)'
_cod_data_source_file d0nj04020g2.cif
_cod_data_source_block ssr5_a
_cod_depositor_comments 'Adding full bibliography for 7060214--7060223.cif.'
_cod_database_code 7060214
_shelx_shelxl_version_number 2018/3
_shelx_space_group_comment
;
The symmetry employed for this shelxl refinement is uniquely defined
by the following loop, which should always be used as a source of
symmetry information in preference to the above space-group names.
They are only intended as comments.
;
_shelx_estimated_absorpt_t_max 0.750
_shelx_estimated_absorpt_t_min 0.452
_olex2_refinement_description
;
1. Fixed Uiso
 At 1.2 times of:
  All C(H) groups, All C(H,H) groups
 At 1.5 times of:
  All C(H,H,H) groups
2. Rigid bond restraints
 O1A, O2A, O3A, N1A, O1', O2', O3', N1'
 with sigma for 1-2 distances of 0.005 and sigma for 1-3 distances of 0.005
3. Uiso/Uaniso restraints and constraints
O1A \\sim O2A \\sim O3A \\sim N1A \\sim O1' \\sim O2' \\sim O3' \\sim N1':
within 2A with sigma of 0.005 and sigma for terminal atoms of 0.01
4. Same fragment restrains
{O1A, O2A, O3A, N1A} sigma for 1-2: 0.005, 1-3: 0.04
as
{O1', O2', O3', N1'}
5. Others
 Sof(O1')=Sof(O2')=Sof(O3')=Sof(N1')=1-FVAR(1)
 Sof(O1A)=Sof(O2A)=Sof(O3A)=Sof(N1A)=FVAR(1)
6.a Secondary CH2 refined with riding coordinates:
 C9(H9A,H9B), C10(H10A,H10B), C11(H11A,H11B), C12(H12A,H12B)
6.b Aromatic/amide H refined with riding coordinates:
 C5(H5), C6(H6), C7(H7), C8(H8), C13(H13), C17(H17), C18(H18), C19(H19)
6.c Idealised Me refined as rotating group:
 C1(H1A,H1B,H1C), C20(H20A,H20B,H20C)
;
_olex2_submission_special_instructions 'No special instructions were received'

loop_
_space_group_symop_operation_xyz
'x, y, z'
'-x+1/2, y+1/2, -z+1/2'
'-x, -y, -z'
'x-1/2, -y-1/2, z-1/2'

loop_
_atom_site_label
_atom_site_type_symbol
_atom_site_fract_x
_atom_site_fract_y
_atom_site_fract_z
_atom_site_U_iso_or_equiv
_atom_site_adp_type
_atom_site_occupancy
_atom_site_site_symmetry_order
_atom_site_calc_flag
_atom_site_refinement_flags_posn
_atom_site_refinement_flags_adp
_atom_site_refinement_flags_occupancy
_atom_site_disorder_assembly
_atom_site_disorder_group
Er1 Er 0.26344(2) 0.25073(2) 0.56610(2) 0.01172(3) Uani 1 1 d . . . . .
Cu1 Cu 0.54942(2) 0.26969(2) 0.53381(2) 0.01208(6) Uani 1 1 d . . . . .
O1 O 0.19970(15) 0.16297(12) 0.41616(12) 0.0166(4) Uani 1 1 d . . . . .
O2 O 0.41035(14) 0.19763(11) 0.49578(12) 0.0145(3) Uani 1 1 d . . . . .
O3 O 0.43218(14) 0.34390(11) 0.57493(12) 0.0136(3) Uani 1 1 d . . . . .
O4 O 0.25605(15) 0.40611(12) 0.63974(12) 0.0171(4) Uani 1 1 d . . . . .
O1A O 0.4088(10) 0.2146(7) 0.7023(7) 0.0289(14) Uani 0.425(14) 1 d D U P A 1
O2A O 0.3744(9) 0.2031(8) 0.8436(4) 0.0403(19) Uani 0.425(14) 1 d D U P A 1
O3A O 0.2363(9) 0.2387(11) 0.7284(8) 0.0264(13) Uani 0.425(14) 1 d D U P A 1
N1A N 0.3419(9) 0.2188(8) 0.7609(5) 0.0293(13) Uani 0.425(14) 1 d D U P A 1
O1' O 0.3936(7) 0.2376(5) 0.7155(5) 0.0265(11) Uani 0.575(14) 1 d D U P A 2
O2' O 0.3337(7) 0.2434(6) 0.8465(3) 0.0441(16) Uani 0.575(14) 1 d D U P A 2
O3' O 0.2091(7) 0.2411(8) 0.7151(5) 0.0248(11) Uani 0.575(14) 1 d D U P A 2
N1' N 0.3118(7) 0.2409(5) 0.7616(3) 0.0287(12) Uani 0.575(14) 1 d D U P A 2
O1B O 0.26435(16) 0.09127(12) 0.60187(13) 0.0195(4) Uani 1 1 d . . . . .
O2B O 0.1146(2) 0.00378(14) 0.60420(15) 0.0359(5) Uani 1 1 d . . . . .
O3B O 0.09304(15) 0.14974(13) 0.57324(13) 0.0218(4) Uani 1 1 d . . . . .
N1B N 0.1542(2) 0.07972(15) 0.59318(15) 0.0199(5) Uani 1 1 d . . . . .
O1C O 0.22120(15) 0.36008(12) 0.43923(12) 0.0188(4) Uani 1 1 d . . . . .
O2C O 0.08146(15) 0.32416(12) 0.50949(12) 0.0186(4) Uani 1 1 d . . . . .
O3C O 0.0589(2) 0.43597(16) 0.40838(17) 0.0421(6) Uani 1 1 d . . . . .
N1C N 0.11794(19) 0.37538(15) 0.45065(15) 0.0202(5) Uani 1 1 d . . . . .
N1 N 0.64810(18) 0.16471(14) 0.50860(14) 0.0148(4) Uani 1 1 d . . . . .
N2 N 0.66439(17) 0.36813(14) 0.55524(13) 0.0124(4) Uani 1 1 d . . . . .
C1 C 0.0831(2) 0.1529(2) 0.3647(2) 0.0305(7) Uani 1 1 d . . . . .
H1A H 0.058207 0.089274 0.368187 0.046 Uiso 1 1 calc GR . . . .
H1B H 0.081218 0.169592 0.299916 0.046 Uiso 1 1 calc GR . . . .
H1C H 0.030910 0.192995 0.391258 0.046 Uiso 1 1 calc GR . . . .
C2 C 0.2843(2) 0.11131(17) 0.38595(16) 0.0142(5) Uani 1 1 d . . . . .
C3 C 0.3972(2) 0.13235(16) 0.43115(16) 0.0134(5) Uani 1 1 d . . . . .
C4 C 0.4900(2) 0.08395(17) 0.40738(17) 0.0153(5) Uani 1 1 d . . . . .
C5 C 0.4680(2) 0.01373(18) 0.34022(18) 0.0187(5) Uani 1 1 d . . . . .
H5 H 0.530463 -0.021014 0.325524 0.022 Uiso 1 1 calc R . . . .
C6 C 0.3570(2) -0.00446(18) 0.29624(17) 0.0194(5) Uani 1 1 d . . . . .
H6 H 0.343244 -0.050625 0.250082 0.023 Uiso 1 1 calc R . . . .
C7 C 0.2639(2) 0.04445(17) 0.31885(17) 0.0171(5) Uani 1 1 d . . . . .
H7 H 0.187162 0.031722 0.288177 0.021 Uiso 1 1 calc R . . . .
C8 C 0.6082(2) 0.09840(17) 0.45456(17) 0.0161(5) Uani 1 1 d . . . . .
H8 H 0.662803 0.053446 0.444351 0.019 Uiso 1 1 calc R . . . .
C9 C 0.7730(2) 0.15296(18) 0.55249(19) 0.0192(5) Uani 1 1 d . . . . .
H9A H 0.822059 0.169935 0.507144 0.023 Uiso 1 1 calc R . . . .
H9B H 0.787582 0.087782 0.568612 0.023 Uiso 1 1 calc R . . . .
C10 C 0.8073(2) 0.21047(19) 0.63890(18) 0.0203(5) Uani 1 1 d . . . . .
H10A H 0.866212 0.177140 0.683522 0.024 Uiso 1 1 calc R . . . .
H10B H 0.738735 0.219908 0.668101 0.024 Uiso 1 1 calc R . . . .
C11 C 0.8561(2) 0.30323(18) 0.61818(19) 0.0206(6) Uani 1 1 d . . . . .
H11A H 0.862856 0.342292 0.673901 0.025 Uiso 1 1 calc R . . . .
H11B H 0.934886 0.294482 0.604670 0.025 Uiso 1 1 calc R . . . .
C12 C 0.7822(2) 0.35217(17) 0.53708(18) 0.0169(5) Uani 1 1 d . . . . .
H12A H 0.818432 0.411401 0.526644 0.020 Uiso 1 1 calc R . . . .
H12B H 0.777793 0.314806 0.480398 0.020 Uiso 1 1 calc R . . . .
C13 C 0.6444(2) 0.44957(16) 0.58234(16) 0.0132(5) Uani 1 1 d . . . . .
H13 H 0.705289 0.492609 0.584109 0.016 Uiso 1 1 calc R . . . .
C14 C 0.5404(2) 0.48287(16) 0.61024(15) 0.0118(5) Uani 1 1 d . . . . .
C15 C 0.4420(2) 0.42848(16) 0.60782(15) 0.0117(5) Uani 1 1 d . . . . .
C16 C 0.3476(2) 0.46634(17) 0.64183(16) 0.0132(5) Uani 1 1 d . . . . .
C17 C 0.3494(2) 0.55453(17) 0.67394(17) 0.0155(5) Uani 1 1 d . . . . .
H17 H 0.284605 0.578380 0.696329 0.019 Uiso 1 1 calc R . . . .
C18 C 0.4470(2) 0.60920(17) 0.67363(17) 0.0173(5) Uani 1 1 d . . . . .
H18 H 0.448109 0.670568 0.694874 0.021 Uiso 1 1 calc R . . . .
C19 C 0.5412(2) 0.57404(16) 0.64259(16) 0.0144(5) Uani 1 1 d . . . . .
H19 H 0.607579 0.611197 0.642804 0.017 Uiso 1 1 calc R . . . .
C20 C 0.1637(2) 0.4372(2) 0.6854(2) 0.0276(7) Uani 1 1 d . . . . .
H20A H 0.105591 0.388776 0.683089 0.041 Uiso 1 1 calc GR . . . .
H20B H 0.127513 0.491744 0.653894 0.041 Uiso 1 1 calc GR . . . .
H20C H 0.195575 0.452011 0.750072 0.041 Uiso 1 1 calc GR . . . .

loop_
_atom_site_aniso_label
_atom_site_aniso_U_11
_atom_site_aniso_U_22
_atom_site_aniso_U_33
_atom_site_aniso_U_23
_atom_site_aniso_U_13
_atom_site_aniso_U_12
Er1 0.01081(5) 0.01171(6) 0.01294(5) -0.00052(4) 0.00293(4) -0.00075(4)
Cu1 0.01032(13) 0.01176(14) 0.01446(14) -0.00188(11) 0.00307(11) -0.00044(11)
O1 0.0115(8) 0.0194(9) 0.0178(9) -0.0051(7) -0.0002(7) 0.0001(7)
O2 0.0120(8) 0.0144(9) 0.0174(9) -0.0053(7) 0.0034(7) -0.0027(7)
O3 0.0132(8) 0.0100(8) 0.0186(9) -0.0031(7) 0.0056(7) -0.0013(7)
O4 0.0145(9) 0.0159(9) 0.0233(9) -0.0068(7) 0.0100(7) -0.0035(7)
O1A 0.033(3) 0.036(3) 0.017(2) 0.001(2) 0.0004(19) -0.020(3)
O2A 0.053(4) 0.049(4) 0.016(2) 0.011(3) -0.003(2) -0.032(3)
O3A 0.035(3) 0.030(2) 0.014(2) -0.003(2) 0.003(2) -0.018(3)
N1A 0.037(3) 0.032(3) 0.0169(18) 0.0023(19) 0.0001(19) -0.021(2)
O1' 0.031(2) 0.033(3) 0.0144(19) -0.0023(18) 0.0007(15) -0.016(2)
O2' 0.056(3) 0.060(4) 0.0144(16) 0.004(2) 0.0029(19) -0.028(3)
O3' 0.031(3) 0.0278(18) 0.015(2) -0.0021(18) 0.0041(17) -0.017(2)
N1' 0.037(3) 0.032(2) 0.0167(15) 0.0024(17) 0.0042(16) -0.021(2)
O1B 0.0185(9) 0.0180(9) 0.0222(9) 0.0029(7) 0.0047(7) 0.0019(7)
O2B 0.0526(15) 0.0193(11) 0.0355(12) 0.0024(9) 0.0076(11) -0.0153(10)
O3B 0.0137(9) 0.0228(10) 0.0284(10) 0.0064(8) 0.0025(8) 0.0005(8)
N1B 0.0245(12) 0.0189(11) 0.0157(11) -0.0003(9) 0.0021(9) -0.0066(9)
O1C 0.0182(9) 0.0170(9) 0.0231(10) 0.0036(7) 0.0084(8) -0.0003(7)
O2C 0.0164(9) 0.0192(9) 0.0211(9) 0.0033(7) 0.0054(7) -0.0013(7)
O3C 0.0391(14) 0.0366(13) 0.0508(15) 0.0267(11) 0.0091(11) 0.0149(11)
N1C 0.0196(11) 0.0172(11) 0.0238(12) 0.0027(9) 0.0037(9) 0.0013(9)
N1 0.0136(10) 0.0130(10) 0.0184(10) 0.0007(8) 0.0045(8) -0.0001(8)
N2 0.0111(10) 0.0135(10) 0.0132(10) 0.0000(8) 0.0038(8) -0.0007(8)
C1 0.0163(14) 0.0394(18) 0.0318(16) -0.0124(13) -0.0062(12) 0.0031(12)
C2 0.0156(12) 0.0134(12) 0.0140(11) 0.0016(9) 0.0039(9) 0.0009(9)
C3 0.0185(12) 0.0101(11) 0.0117(11) 0.0001(9) 0.0030(9) -0.0018(9)
C4 0.0188(13) 0.0118(12) 0.0160(12) 0.0010(9) 0.0050(10) -0.0018(10)
C5 0.0225(14) 0.0162(13) 0.0197(13) -0.0028(10) 0.0097(11) -0.0008(10)
C6 0.0289(15) 0.0153(13) 0.0148(12) -0.0045(10) 0.0060(11) -0.0040(11)
C7 0.0205(13) 0.0164(13) 0.0137(12) -0.0015(10) 0.0010(10) -0.0050(10)
C8 0.0162(12) 0.0140(12) 0.0202(13) 0.0012(10) 0.0086(10) 0.0021(10)
C9 0.0105(12) 0.0192(13) 0.0278(14) 0.0029(11) 0.0034(10) 0.0036(10)
C10 0.0150(12) 0.0260(14) 0.0192(13) 0.0047(11) 0.0010(10) 0.0026(11)
C11 0.0122(12) 0.0236(14) 0.0263(14) -0.0066(11) 0.0041(10) -0.0001(10)
C12 0.0137(12) 0.0153(12) 0.0246(13) 0.0001(10) 0.0110(10) -0.0028(10)
C13 0.0141(12) 0.0145(12) 0.0105(11) 0.0017(9) 0.0008(9) -0.0029(9)
C14 0.0136(11) 0.0126(11) 0.0088(11) 0.0007(9) 0.0010(9) -0.0006(9)
C15 0.0140(12) 0.0119(11) 0.0092(11) 0.0004(8) 0.0019(9) 0.0019(9)
C16 0.0122(11) 0.0145(12) 0.0124(11) 0.0000(9) 0.0015(9) -0.0012(9)
C17 0.0167(12) 0.0136(12) 0.0162(12) -0.0017(9) 0.0034(10) 0.0034(10)
C18 0.0223(13) 0.0128(12) 0.0159(12) -0.0031(9) 0.0015(10) 0.0004(10)
C19 0.0177(12) 0.0120(12) 0.0127(11) -0.0006(9) 0.0008(9) -0.0031(9)
C20 0.0174(14) 0.0302(16) 0.0395(17) -0.0139(13) 0.0170(13) -0.0039(12)

loop_
_atom_type_symbol
_atom_type_description
_atom_type_scat_dispersion_real
_atom_type_scat_dispersion_imag
_atom_type_scat_source
C C 0.0033 0.0016 'International Tables Vol C Tables 4.2.6.8 and 6.1.1.4'
H H 0.0000 0.0000 'International Tables Vol C Tables 4.2.6.8 and 6.1.1.4'
Cu Cu 0.3201 1.2651 'International Tables Vol C Tables 4.2.6.8 and 6.1.1.4'
Er Er -0.2586 4.9576 'International Tables Vol C Tables 4.2.6.8 and 6.1.1.4'
N N 0.0061 0.0033 'International Tables Vol C Tables 4.2.6.8 and 6.1.1.4'
O O 0.0106 0.0060 'International Tables Vol C Tables 4.2.6.8 and 6.1.1.4'

loop_
_geom_angle_atom_site_label_1
_geom_angle_atom_site_label_2
_geom_angle_atom_site_label_3
_geom_angle
_geom_angle_site_symmetry_1
_geom_angle_site_symmetry_3
_geom_angle_publ_flag
O2 Er1 O3 62.24(6) . . ?
O2 Er1 O1A 80.0(2) . . ?
O2 Er1 O3A 130.5(3) . . ?
O2 Er1 O1' 88.84(18) . . ?
O2 Er1 O3' 137.6(2) . . ?
O2 Er1 O1B 78.24(6) . . ?
O2 Er1 O3B 119.35(6) . . ?
O2 Er1 O1C 86.68(6) . . ?
O2 Er1 O2C 133.50(6) . . ?
O3 Er1 O1A 68.3(2) . . ?
O3 Er1 O3A 103.9(3) . . ?
O3 Er1 O1' 67.67(16) . . ?
O3 Er1 O3' 110.0(2) . . ?
O3 Er1 O1B 125.06(6) . . ?
O3 Er1 O3B 174.43(6) . . ?
O3 Er1 O1C 73.59(6) . . ?
O3 Er1 O2C 116.14(6) . . ?
O1A Er1 O3A 52.2(2) . . ?
O1A Er1 O3B 106.4(2) . . ?
O3A Er1 O3B 70.9(3) . . ?
O1' Er1 O3B 106.80(16) . . ?
O3' Er1 O1' 53.23(15) . . ?
O3' Er1 O3B 65.0(2) . . ?
O3' Er1 O1C 133.4(3) . . ?
O3' Er1 O2C 88.5(2) . . ?
O1B Er1 O1A 68.5(2) . . ?
O1B Er1 O3A 73.4(4) . . ?
O1B Er1 O1' 75.43(18) . . ?
O1B Er1 O3' 74.5(3) . . ?
O1B Er1 O3B 52.18(6) . . ?
O1B Er1 O1C 143.18(6) . . ?
O1B Er1 O2C 118.72(6) . . ?
O1C Er1 O1A 141.6(2) . . ?
O1C Er1 O3A 137.8(3) . . ?
O1C Er1 O1' 138.20(17) . . ?
O1C Er1 O3B 111.53(6) . . ?
O2C Er1 O1A 145.7(2) . . ?
O2C Er1 O3A 95.8(3) . . ?
O2C Er1 O1' 135.86(19) . . ?
O2C Er1 O3B 67.10(6) . . ?
O2C Er1 O1C 52.99(6) . . ?
O2 Cu1 Er1 38.22(5) . . ?
O2 Cu1 N1 90.89(8) . . ?
O2 Cu1 N2 164.89(8) . . ?
O3 Cu1 Er1 40.89(5) . . ?
O3 Cu1 O2 77.57(7) . . ?
O3 Cu1 N1 163.48(8) . . ?
O3 Cu1 N2 92.67(8) . . ?
N1 Cu1 Er1 124.73(6) . . ?
N2 Cu1 Er1 133.54(6) . . ?
N2 Cu1 N1 100.85(8) . . ?
C1 O1 Er1 127.23(15) . . ?
C2 O1 Er1 116.06(14) . . ?
C2 O1 C1 116.3(2) . . ?
Cu1 O2 Er1 110.39(7) . . ?
C3 O2 Er1 124.19(15) . . ?
C3 O2 Cu1 125.11(15) . . ?
Cu1 O3 Er1 107.09(7) . . ?
C15 O3 Er1 124.62(14) . . ?
C15 O3 Cu1 128.16(15) . . ?
C16 O4 Er1 119.61(14) . . ?
C16 O4 C20 115.71(19) . . ?
C20 O4 Er1 124.61(15) . . ?
N1A O1A Er1 96.8(6) . . ?
N1A O3A Er1 95.1(6) . . ?
O1A N1A Er1 57.3(5) . . ?
O1A N1A O3A 115.9(7) . . ?
O2A N1A Er1 178.5(7) . . ?
O2A N1A O1A 122.9(7) . . ?
O2A N1A O3A 121.2(8) . . ?
O3A N1A Er1 58.7(6) . . ?
N1' O1' Er1 93.8(4) . . ?
N1' O3' Er1 96.1(4) . . ?
O1' N1' Er1 59.5(4) . . ?
O2' N1' Er1 175.4(5) . . ?
O2' N1' O1' 120.3(6) . . ?
O2' N1' O3' 123.2(6) . . ?
O3' N1' Er1 57.4(4) . . ?
O3' N1' O1' 116.6(5) . . ?
N1B O1B Er1 98.18(14) . . ?
N1B O3B Er1 93.65(14) . . ?
O1B N1B Er1 55.47(11) . . ?
O2B N1B Er1 175.5(2) . . ?
O2B N1B O1B 120.3(2) . . ?
O2B N1B O3B 123.8(2) . . ?
O3B N1B Er1 60.51(12) . . ?
O3B N1B O1B 116.0(2) . . ?
N1C O1C Er1 94.56(13) . . ?
N1C O2C Er1 96.26(14) . . ?
O1C N1C Er1 58.86(12) . . ?
O1C N1C O2C 115.6(2) . . ?
O2C N1C Er1 57.20(12) . . ?
O3C N1C Er1 173.0(2) . . ?
O3C N1C O1C 121.7(2) . . ?
O3C N1C O2C 122.7(2) . . ?
C8 N1 Cu1 122.38(17) . . ?
C8 N1 C9 113.3(2) . . ?
C9 N1 Cu1 124.26(16) . . ?
C12 N2 Cu1 119.75(15) . . ?
C13 N2 Cu1 124.64(17) . . ?
C13 N2 C12 115.6(2) . . ?
O1 C2 C3 113.6(2) . . ?
C7 C2 O1 125.2(2) . . ?
C7 C2 C3 121.2(2) . . ?
O2 C3 C2 118.0(2) . . ?
O2 C3 C4 123.1(2) . . ?
C4 C3 C2 118.9(2) . . ?
C3 C4 C5 119.4(2) . . ?
C3 C4 C8 122.0(2) . . ?
C5 C4 C8 118.4(2) . . ?
C6 C5 C4 120.4(2) . . ?
C5 C6 C7 120.4(2) . . ?
C2 C7 C6 119.6(2) . . ?
N1 C8 C4 127.9(2) . . ?
N1 C9 C10 112.7(2) . . ?
C9 C10 C11 112.3(2) . . ?
C12 C11 C10 113.2(2) . . ?
N2 C12 C11 110.7(2) . . ?
N2 C13 C14 127.6(2) . . ?
C15 C14 C13 122.7(2) . . ?
C15 C14 C19 120.0(2) . . ?
C19 C14 C13 117.3(2) . . ?
O3 C15 C14 123.8(2) . . ?
O3 C15 C16 118.3(2) . . ?
C14 C15 C16 117.9(2) . . ?
O4 C16 C15 113.6(2) . . ?
C17 C16 O4 124.7(2) . . ?
C17 C16 C15 121.8(2) . . ?
C16 C17 C18 119.9(2) . . ?
C19 C18 C17 119.9(2) . . ?
C18 C19 C14 120.6(2) . . ?

loop_
_geom_bond_atom_site_label_1
_geom_bond_atom_site_label_2
_geom_bond_distance
_geom_bond_site_symmetry_2
_geom_bond_publ_flag
Er1 O2 2.3037(16) . ?
Er1 O3 2.3900(16) . ?
Er1 O1A 2.440(12) . ?
Er1 O3A 2.470(12) . ?
Er1 O1' 2.442(8) . ?
Er1 O3' 2.395(9) . ?
Er1 O1B 2.3913(18) . ?
Er1 O3B 2.5060(18) . ?
Er1 O1C 2.4382(18) . ?
Er1 O2C 2.4012(18) . ?
Cu1 O2 1.9388(17) . ?
Cu1 O3 1.9359(16) . ?
Cu1 N1 2.000(2) . ?
Cu1 N2 1.960(2) . ?
O1 C1 1.445(3) . ?
O1 C2 1.385(3) . ?
O2 C3 1.336(3) . ?
O3 C15 1.326(3) . ?
O4 C16 1.386(3) . ?
O4 C20 1.450(3) . ?
O1A N1A 1.270(6) . ?
O2A N1A 1.228(5) . ?
O3A N1A 1.278(6) . ?
O1' N1' 1.274(5) . ?
O2' N1' 1.228(4) . ?
O3' N1' 1.273(5) . ?
O1B N1B 1.288(3) . ?
O2B N1B 1.227(3) . ?
O3B N1B 1.255(3) . ?
O1C N1C 1.275(3) . ?
O2C N1C 1.277(3) . ?
O3C N1C 1.223(3) . ?
N1 C8 1.287(3) . ?
N1 C9 1.500(3) . ?
N2 C12 1.476(3) . ?
N2 C13 1.292(3) . ?
C2 C3 1.405(3) . ?
C2 C7 1.379(3) . ?
C3 C4 1.397(3) . ?
C4 C5 1.416(3) . ?
C4 C8 1.449(3) . ?
C5 C6 1.371(4) . ?
C6 C7 1.397(4) . ?
C9 C10 1.515(4) . ?
C10 C11 1.526(4) . ?
C11 C12 1.519(4) . ?
C13 C14 1.443(3) . ?
C14 C15 1.398(3) . ?
C14 C19 1.416(3) . ?
C15 C16 1.412(3) . ?
C16 C17 1.373(3) . ?
C17 C18 1.399(4) . ?
C18 C19 1.372(3) . ?
